data_4021311
loop_
_publ_author_name
'Hongbin Li'
'Hua Yang'
'Jeffrey L. Petersen'
'Kung K. Wang'

_publ_section_title
;
 Biradicals/Zwitterions from Thermolysis of Enyne-Isocyanates.
 Application to the Synthesis of 2(1H)-Pyridones,
 Benzofuro[3,2-c]pyridin-1(2H)-ones,
 2,5-Dihydro-1H-pyrido[4,3-b]indol-1-ones, and Related Compounds.
;
_journal_name_full 'Journal of Organic Chemistry'
_journal_page_first 4500
_journal_page_last 4508
_journal_paper_doi 10.1021/jo049716t
_journal_volume 69
_journal_year 2004
_chemical_formula_sum 'C16 H15 N O2'
_chemical_formula_weight 253.29
_space_group_IT_number 19
_symmetry_cell_setting orthorhombic
_symmetry_space_group_name_Hall 'P 2ac 2ab'
_symmetry_space_group_name_H-M 'P 21 21 21'
_cell_angle_alpha 90.00
_cell_angle_beta 90.00
_cell_angle_gamma 90.00
_cell_formula_units_Z 8
_cell_length_a 12.2280(10)
_cell_length_b 13.9240(10)
_cell_length_c 14.838(2)
_cell_measurement_temperature 293(2)
_cell_volume 2526.4(4)
_diffrn_ambient_temperature 293(2)
_exptl_crystal_density_diffrn 1.332
_refine_ls_R_factor_obs 0.0555
_refine_ls_wR_factor_obs 0.1030
_cod_database_code 4021311

loop_
_symmetry_equiv_pos_as_xyz
'x, y, z'
'-x+1/2, -y, z+1/2'
'-x, y+1/2, -z+1/2'
'x+1/2, -y+1/2, -z'

loop_
_atom_site_aniso_label
_atom_site_aniso_U_11
_atom_site_aniso_U_22
_atom_site_aniso_U_33
_atom_site_aniso_U_23
_atom_site_aniso_U_13
_atom_site_aniso_U_12
N1 0.043(2) 0.045(2) 0.053(2) -0.004(2) 0.002(2) -0.003(2)
O1 0.056(2) 0.041(2) 0.083(2) 0.0054(15) -0.003(2) -0.0056(15)
O2 0.079(2) 0.045(2) 0.073(2) -0.004(2) -0.023(2) 0.005(2)
C1 0.058(3) 0.040(2) 0.042(2) 0.001(2) -0.006(2) 0.005(2)
C2 0.055(3) 0.043(2) 0.040(2) 0.001(2) -0.011(2) -0.012(2)
C3 0.070(3) 0.068(3) 0.060(3) -0.003(2) -0.009(3) -0.026(3)
C4 0.061(3) 0.099(4) 0.065(3) -0.011(3) 0.002(3) -0.020(3)
C5 0.046(3) 0.075(3) 0.057(3) -0.005(3) -0.007(2) -0.004(3)
C6 0.043(2) 0.060(3) 0.034(2) -0.003(2) 0.000(2) 0.003(2)
C7 0.038(3) 0.040(2) 0.054(2) 0.002(2) 0.007(2) -0.006(2)
C8 0.064(3) 0.054(3) 0.069(3) 0.001(2) 0.003(3) -0.020(2)
C9 0.047(3) 0.068(3) 0.048(2) 0.009(2) 0.001(2) -0.017(2)
C10 0.058(3) 0.090(4) 0.069(3) 0.017(3) -0.010(3) -0.021(3)
C11 0.044(3) 0.124(5) 0.090(4) 0.020(4) -0.007(3) -0.004(3)
C12 0.054(3) 0.108(4) 0.085(4) 0.004(4) 0.001(3) 0.023(3)
C13 0.051(3) 0.083(3) 0.074(3) 0.001(3) -0.001(3) 0.012(3)
C14 0.048(3) 0.059(3) 0.040(2) 0.004(2) 0.003(2) 0.003(2)
C15 0.042(2) 0.045(2) 0.042(2) 0.001(2) -0.002(2) -0.004(2)
C16 0.123(5) 0.046(3) 0.123(4) -0.010(3) -0.033(4) 0.011(3)
O3 0.047(2) 0.0343(14) 0.072(2) -0.0058(14) -0.008(2) 0.0033(14)
O4 0.056(2) 0.0393(14) 0.074(2) -0.0023(14) -0.013(2) -0.0069(15)
N2 0.042(2) 0.036(2) 0.053(2) 0.001(2) -0.003(2) 0.002(2)
C17 0.047(3) 0.037(2) 0.041(2) -0.008(2) -0.006(2) -0.002(2)
C18 0.043(2) 0.039(2) 0.040(2) 0.002(2) -0.002(2) 0.007(2)
C19 0.058(3) 0.045(2) 0.076(3) 0.000(2) -0.006(3) 0.014(2)
C20 0.054(3) 0.060(3) 0.183(6) 0.005(4) 0.012(4) 0.010(3)
C21 0.047(3) 0.055(3) 0.065(3) 0.009(2) -0.007(2) 0.004(2)
C22 0.037(2) 0.046(2) 0.039(2) 0.008(2) 0.001(2) 0.000(2)
C23 0.045(3) 0.035(2) 0.047(2) 0.001(2) 0.002(2) 0.000(2)
C24 0.048(3) 0.041(2) 0.066(3) 0.003(2) -0.005(2) 0.017(2)
C25 0.045(3) 0.051(3) 0.040(2) -0.007(2) -0.002(2) 0.004(2)
C26 0.047(3) 0.065(3) 0.068(3) -0.010(3) -0.006(2) 0.019(3)
C27 0.038(3) 0.097(4) 0.080(3) -0.007(3) 0.000(3) -0.005(3)
C28 0.049(3) 0.077(3) 0.065(3) -0.002(3) -0.001(3) -0.012(3)
C29 0.047(3) 0.060(3) 0.054(2) 0.002(2) 0.001(2) -0.008(2)
C30 0.041(2) 0.044(2) 0.036(2) -0.002(2) 0.002(2) -0.001(2)
C31 0.038(2) 0.035(2) 0.037(2) 0.000(2) -0.003(2) 0.003(2)
C32 0.094(4) 0.040(2) 0.188(6) 0.032(3) -0.021(5) -0.012(3)

loop_
_atom_site_label
_atom_site_type_symbol
_atom_site_fract_x
_atom_site_fract_y
_atom_site_fract_z
_atom_site_U_iso_or_equiv
_atom_site_thermal_displace_type
_atom_site_occupancy
_atom_site_calc_flag
_atom_site_refinement_flags
_atom_site_disorder_group
N1 N 0.2160(3) 0.3865(2) 0.0551(2) 0.0471(9) Uani 1 d . .
O1 O 0.0581(2) 0.3074(2) 0.0416(2) 0.0599(8) Uani 1 d . .
O2 O 0.0556(2) 0.6489(2) 0.0293(2) 0.0656(8) Uani 1 d . .
C1 C 0.1113(4) 0.5650(3) 0.0392(2) 0.0467(10) Uani 1 d . .
C2 C 0.2243(3) 0.5601(3) 0.0472(3) 0.0459(10) Uani 1 d . .
C3 C 0.3121(4) 0.6364(3) 0.0465(3) 0.0658(14) Uani 1 d . .
H3A H 0.3114(4) 0.6730(3) 0.1022(3) 0.079 Uiso 1 calc R .
H3B H 0.3023(4) 0.6800(3) -0.0038(3) 0.079 Uiso 1 calc R .
C4 C 0.4182(4) 0.5799(3) 0.0371(3) 0.0749(15) Uani 1 d . .
H4A H 0.4736(4) 0.6058(3) 0.0770(3) 0.090 Uiso 1 calc R .
H4B H 0.4450(4) 0.5836(3) -0.0244(3) 0.090 Uiso 1 calc R .
C5 C 0.3928(3) 0.4758(3) 0.0620(3) 0.0593(12) Uani 1 d . .
H5A H 0.4268(3) 0.4316(3) 0.0199(3) 0.071 Uiso 1 calc R .
H5B H 0.4180(3) 0.4612(3) 0.1224(3) 0.071 Uiso 1 calc R .
C6 C 0.2703(3) 0.4704(3) 0.0562(2) 0.0456(10) Uani 1 d . .
C7 C 0.1098(3) 0.3947(3) 0.0428(3) 0.0441(10) Uani 1 d . .
C8 C -0.0331(3) 0.3053(3) -0.0180(3) 0.0626(12) Uani 1 d . .
H8A H -0.0693(3) 0.2435(3) -0.0134(3) 0.075 Uiso 1 calc R .
H8B H -0.0077(3) 0.3129(3) -0.0795(3) 0.075 Uiso 1 calc R .
C9 C -0.1134(3) 0.3837(3) 0.0037(3) 0.0542(11) Uani 1 d . .
C10 C -0.2258(4) 0.3688(4) -0.0036(3) 0.0724(14) Uani 1 d . .
H10A H -0.2529(4) 0.3091(4) -0.0206(3) 0.087 Uiso 1 calc R .
C11 C -0.2961(4) 0.4435(4) 0.0145(3) 0.086(2) Uani 1 d . .
H11A H -0.3711(4) 0.4347(4) 0.0078(3) 0.103 Uiso 1 calc R .
C12 C -0.2565(4) 0.5307(4) 0.0423(3) 0.083(2) Uani 1 d . .
H12A H -0.3050(4) 0.5798(4) 0.0565(3) 0.099 Uiso 1 calc R .
C13 C -0.1444(3) 0.5465(4) 0.0495(3) 0.0692(14) Uani 1 d . .
H13A H -0.1182(3) 0.6062(4) 0.0673(3) 0.083 Uiso 1 calc R .
C14 C -0.0715(3) 0.4722(3) 0.0297(2) 0.0493(10) Uani 1 d . .
C15 C 0.0500(3) 0.4801(3) 0.0365(2) 0.0431(9) Uani 1 d . .
C16 C 0.0832(5) 0.7271(3) 0.0846(3) 0.097(2) Uani 1 d . .
H16A H 0.0188(6) 0.7643(13) 0.0969(17) 0.117 Uiso 1 calc R .
H16B H 0.1362(19) 0.7665(12) 0.0544(9) 0.117 Uiso 1 calc R .
H16C H 0.1134(24) 0.7039(3) 0.1402(9) 0.117 Uiso 1 calc R .
O3 O 0.2059(2) 0.3408(2) 0.7875(2) 0.0511(7) Uani 1 d . .
O4 O 0.2196(2) 0.6814(2) 0.8204(2) 0.0565(8) Uani 1 d . .
N2 N 0.0489(3) 0.4241(2) 0.7851(2) 0.0434(8) Uani 1 d . .
C17 C 0.1606(3) 0.5989(3) 0.8056(2) 0.0417(10) Uani 1 d . .
C18 C 0.0472(3) 0.5968(3) 0.8005(2) 0.0408(9) Uani 1 d . .
C19 C -0.0380(3) 0.6748(3) 0.8087(3) 0.0597(12) Uani 1 d . .
H19A H -0.0360(3) 0.7039(3) 0.8680(3) 0.072 Uiso 1 calc R .
H19B H -0.0265(3) 0.7243(3) 0.7637(3) 0.072 Uiso 1 calc R .
C20 C -0.1443(4) 0.6245(3) 0.7934(4) 0.099(2) Uani 1 d . .
H20A H -0.1786(4) 0.6489(3) 0.7391(4) 0.119 Uiso 1 calc R .
H20B H -0.1930(4) 0.6364(3) 0.8437(4) 0.119 Uiso 1 calc R .
C21 C -0.1244(3) 0.5176(3) 0.7840(3) 0.0558(11) Uani 1 d . .
H21A H -0.1596(3) 0.4823(3) 0.8324(3) 0.067 Uiso 1 calc R .
H21B H -0.1515(3) 0.4940(3) 0.7267(3) 0.067 Uiso 1 calc R .
C22 C -0.0025(3) 0.5087(3) 0.7895(3) 0.0410(10) Uani 1 d . .
C23 C 0.1571(3) 0.4289(3) 0.7930(2) 0.0423(10) Uani 1 d . .
C24 C 0.3052(3) 0.3344(3) 0.8397(3) 0.0516(11) Uani 1 d . .
H24A H 0.3391(3) 0.2724(3) 0.8295(3) 0.062 Uiso 1 calc R .
H24B H 0.2876(3) 0.3392(3) 0.9033(3) 0.062 Uiso 1 calc R .
C25 C 0.3842(3) 0.4124(3) 0.8151(2) 0.0452(10) Uani 1 d . .
C26 C 0.4966(3) 0.3961(3) 0.8127(3) 0.0602(13) Uani 1 d . .
H26A H 0.5245(3) 0.3355(3) 0.8257(3) 0.072 Uiso 1 calc R .
C27 C 0.5660(4) 0.4705(3) 0.7908(3) 0.0718(14) Uani 1 d . .
H27A H 0.6413(4) 0.4608(3) 0.7912(3) 0.086 Uiso 1 calc R .
C28 C 0.5241(4) 0.5592(3) 0.7685(3) 0.0635(13) Uani 1 d . .
H28A H 0.5712(4) 0.6085(3) 0.7517(3) 0.076 Uiso 1 calc R .
C29 C 0.4131(3) 0.5754(3) 0.7708(3) 0.0538(11) Uani 1 d . .
H29A H 0.3862(3) 0.6358(3) 0.7556(3) 0.065 Uiso 1 calc R .
C30 C 0.3402(3) 0.5029(3) 0.7956(2) 0.0402(9) Uani 1 d . .
C31 C 0.2198(3) 0.5128(3) 0.7993(2) 0.0366(9) Uani 1 d . .
C32 C 0.1971(4) 0.7620(3) 0.7657(4) 0.107(2) Uani 1 d . .
H32A H 0.2572(13) 0.8062(12) 0.7688(19) 0.129 Uiso 1 calc R .
H32B H 0.1317(17) 0.7929(14) 0.7866(15) 0.129 Uiso 1 calc R .
H32C H 0.1871(27) 0.7415(4) 0.7045(5) 0.129 Uiso 1 calc R .

loop_
_geom_bond_atom_site_label_1
_geom_bond_atom_site_label_2
_geom_bond_distance
_geom_bond_site_symmetry_2
_geom_bond_publ_flag
N1 C7 1.317(5) . ?
N1 C6 1.343(5) . ?
O1 C7 1.371(4) . ?
O1 C8 1.424(4) . ?
O2 C1 1.361(4) . ?
O2 C16 1.404(4) . ?
C1 C2 1.388(5) . ?
C1 C15 1.400(5) . ?
C2 C6 1.375(5) . ?
C2 C3 1.511(5) . ?
C3 C4 1.524(6) . ?
C4 C5 1.527(5) . ?
C5 C6 1.503(5) . ?
C7 C15 1.398(5) . ?
C8 C9 1.503(5) . ?
C9 C14 1.389(5) . ?
C9 C10 1.393(5) . ?
C10 C11 1.376(6) . ?
C11 C12 1.371(6) . ?
C12 C13 1.392(6) . ?
C13 C14 1.397(5) . ?
C14 C15 1.493(5) . ?
O3 C23 1.366(4) . ?
O3 C24 1.443(4) . ?
O4 C17 1.374(4) . ?
O4 C32 1.411(4) . ?
N2 C23 1.329(5) . ?
N2 C22 1.337(5) . ?
C17 C18 1.388(5) . ?
C17 C31 1.404(5) . ?
C18 C22 1.379(5) . ?
C18 C19 1.510(5) . ?
C19 C20 1.493(5) . ?
C20 C21 1.514(5) . ?
C21 C22 1.498(5) . ?
C23 C31 1.401(5) . ?
C24 C25 1.499(5) . ?
C25 C26 1.393(5) . ?
C25 C30 1.401(5) . ?
C26 C27 1.378(5) . ?
C27 C28 1.378(6) . ?
C28 C29 1.376(6) . ?
C29 C30 1.397(5) . ?
C30 C31 1.479(5) . ?

loop_
_cod_related_entry_id
_cod_related_entry_database
_cod_related_entry_code
1 ChemSpider 9992290
